data_7709950
loop_
_publ_author_name
'Schulz, Ji\<r\'i'
'C\'isa\<rov\'a, Ivana'
'Gyepes, R\'obert'
'\<St\<epni\<cka, Petr'

_publ_section_title
;
 Metallation of a gold(I) metalloligand with P,C-bridging
 phosphinoferrocenyl groups enables the construction of defined
 multimetallic arrays.
;
_journal_name_full 'Dalton transactions (Cambridge, England : 2003)'
_journal_paper_doi 10.1039/d2dt00850e
_journal_year 2022
_chemical_absolute_configuration ad
_chemical_formula_moiety 'C44 H36 Au2 Cl Cu2 Fe2 P2, B F4, 2(C2 H4 Cl2)'
_chemical_formula_sum 'C48 H44 Au2 B Cl5 Cu2 F4 Fe2 P2'
_chemical_formula_weight 1579.54
_space_group_crystal_system monoclinic
_space_group_IT_number 9
_space_group_name_Hall 'C -2yc'
_space_group_name_H-M_alt 'C 1 c 1'
_atom_sites_solution_hydrogens mixed
_atom_sites_solution_primary direct
_atom_sites_solution_secondary difmap
_audit_creation_method SHELXL-2014/7
_audit_update_record
;
2021-11-27 deposited with the CCDC.	2022-03-25 downloaded from the CCDC.
;
_cell_angle_alpha 90
_cell_angle_beta 125.385(2)
_cell_angle_gamma 90
_cell_formula_units_Z 4
_cell_length_a 21.4779(15)
_cell_length_b 17.9763(11)
_cell_length_c 15.7348(11)
_cell_measurement_reflns_used 9190
_cell_measurement_temperature 120(2)
_cell_measurement_theta_max 27.47
_cell_measurement_theta_min 2.33
_cell_volume 4952.9(6)
_computing_cell_refinement 'APEX3 v2019.1-0 (Bruker AXS)'
_computing_data_collection 'Bruker Instrument Service vV6.2.14'
_computing_data_reduction 'SAINT V8.40A (Bruker Nano, Inc., 2019)'
_computing_molecular_graphics 'PLATON (Spek, 2017)'
_computing_publication_material 'PLATON (Spek, 2017)'
_computing_structure_refinement 'SHELXL-2014/7 (Sheldrick, 2014)'
_computing_structure_solution 'SHELXT 2014/5 (Sheldrick, 2014)'
_diffrn_ambient_temperature 120(2)
_diffrn_measured_fraction_theta_full 1.000
_diffrn_measured_fraction_theta_max 0.999
_diffrn_measurement_device_type 'Bruker D8 VENTURE Kappa Duo with PHOTON 1000'
_diffrn_measurement_method '\f and \w scans'
_diffrn_radiation_monochromator 'Quazar Mo multilayer optic'
_diffrn_radiation_source 'I\mS micro-focus sealed tube'
_diffrn_radiation_type MoK\a
_diffrn_radiation_wavelength 0.71073
_diffrn_reflns_av_R_equivalents 0.0222
_diffrn_reflns_av_unetI/netI 0.0156
_diffrn_reflns_Laue_measured_fraction_full 1.000
_diffrn_reflns_Laue_measured_fraction_max 0.999
_diffrn_reflns_limit_h_max 27
_diffrn_reflns_limit_h_min -27
_diffrn_reflns_limit_k_max 23
_diffrn_reflns_limit_k_min -23
_diffrn_reflns_limit_l_max 20
_diffrn_reflns_limit_l_min -20
_diffrn_reflns_number 66207
_diffrn_reflns_point_group_measured_fraction_full 0.996
_diffrn_reflns_point_group_measured_fraction_max 0.986
_diffrn_reflns_theta_full 25.242
_diffrn_reflns_theta_max 27.493
_diffrn_reflns_theta_min 2.266
_exptl_absorpt_coefficient_mu 7.700
_exptl_absorpt_correction_T_max 0.65
_exptl_absorpt_correction_T_min 0.48
_exptl_absorpt_correction_type multi-scan
_exptl_absorpt_process_details 'SADABS-2016/2 - Bruker AXS'
_exptl_crystal_colour orange
_exptl_crystal_density_diffrn 2.118
_exptl_crystal_description prism
_exptl_crystal_F_000 3024
_exptl_crystal_size_max 0.15
_exptl_crystal_size_mid 0.10
_exptl_crystal_size_min 0.06
_refine_diff_density_max 0.747
_refine_diff_density_min -0.403
_refine_diff_density_rms 0.059
_refine_ls_abs_structure_details
;
 Flack x determined using 5450 quotients [(I+)-(I-)]/[(I+)+(I-)]
 (Parsons, Flack and Wagner, Acta Cryst. B69 (2013) 249-259).
;
_refine_ls_abs_structure_Flack -0.0101(12)
_refine_ls_extinction_method none
_refine_ls_goodness_of_fit_ref 1.023
_refine_ls_hydrogen_treatment constr
_refine_ls_matrix_type full
_refine_ls_number_parameters 569
_refine_ls_number_reflns 11214
_refine_ls_number_restraints 2
_refine_ls_restrained_S_all 1.023
_refine_ls_R_factor_all 0.0133
_refine_ls_R_factor_gt 0.0132
_refine_ls_shift/su_max 0.004
_refine_ls_shift/su_mean 0.000
_refine_ls_structure_factor_coef Fsqd
_refine_ls_weighting_details 'w=1/[\s^2^(Fo^2^)+(0.0174P)^2^+7.1290P] where P=(Fo^2^+2Fc^2^)/3'
_refine_ls_weighting_scheme calc
_refine_ls_wR_factor_gt 0.0325
_refine_ls_wR_factor_ref 0.0325
_reflns_Friedel_coverage 0.972
_reflns_Friedel_fraction_full 0.992
_reflns_Friedel_fraction_max 0.973
_reflns_number_gt 11159
_reflns_number_total 11214
_reflns_threshold_expression 'I > 2\s(I)'
_cod_data_source_file d2dt00850e3.cif
_cod_data_source_block js599_sq
_cod_original_sg_symbol_H-M 'C c'
_cod_database_code 7709950
_shelx_shelxl_version_number 2014/7
_shelx_space_group_comment
;
The symmetry employed for this shelxl refinement is uniquely defined
by the following loop, which should always be used as a source of
symmetry information in preference to the above space-group names.
They are only intended as comments.
;
_shelx_estimated_absorpt_t_min 0.391
_shelx_estimated_absorpt_t_max 0.655

loop_
_space_group_symop_operation_xyz
'x, y, z'
'x, -y, z+1/2'
'x+1/2, y+1/2, z'
'x+1/2, -y+1/2, z+1/2'

loop_
_atom_site_label
_atom_site_type_symbol
_atom_site_fract_x
_atom_site_fract_y
_atom_site_fract_z
_atom_site_U_iso_or_equiv
_atom_site_adp_type
_atom_site_occupancy
_atom_site_site_symmetry_order
_atom_site_calc_flag
_atom_site_refinement_flags_posn
_atom_site_refinement_flags_adp
_atom_site_refinement_flags_occupancy
_atom_site_disorder_assembly
_atom_site_disorder_group
Cl1 Cl 0.34791(5) 0.61781(5) 0.65557(7) 0.02035(17) Uani 1 1 d . . . . .
Au1 Au 0.45742(2) 0.42738(2) 0.78743(2) 0.01772(3) Uani 1 1 d . . . . .
Cu1 Cu 0.46306(3) 0.56925(3) 0.76918(4) 0.02015(10) Uani 1 1 d . . . . .
Fe1 Fe 0.60312(3) 0.60463(3) 0.89894(4) 0.01750(10) Uani 1 1 d . . . . .
P1 P 0.59799(6) 0.62732(5) 0.68579(7) 0.01591(18) Uani 1 1 d . . . . .
C1 C 0.5475(2) 0.5019(2) 0.8788(3) 0.0187(8) Uani 1 1 d . . . . .
C2 C 0.5752(3) 0.5367(2) 0.9780(3) 0.0256(9) Uani 1 1 d . . . . .
H2 H 0.5446 0.5506 1.0011 0.031 Uiso 1 1 calc R U . . .
C3 C 0.6556(3) 0.5465(3) 1.0351(3) 0.0305(10) Uani 1 1 d . . . . .
H3 H 0.6877 0.5679 1.1026 0.037 Uiso 1 1 calc R U . . .
C4 C 0.6796(2) 0.5191(2) 0.9741(3) 0.0269(9) Uani 1 1 d . . . . .
H4 H 0.7306 0.5186 0.9936 0.032 Uiso 1 1 calc R U . . .
C5 C 0.6141(2) 0.4925(2) 0.8787(3) 0.0206(7) Uani 1 1 d . . . . .
H5 H 0.6141 0.4717 0.8232 0.025 Uiso 1 1 calc R U . . .
C6 C 0.6032(2) 0.6704(2) 0.7929(3) 0.0181(7) Uani 1 1 d . . . . .
C7 C 0.5382(2) 0.6884(2) 0.7932(3) 0.0212(7) Uani 1 1 d . . . . .
H7 H 0.4863 0.6859 0.7349 0.025 Uiso 1 1 calc R U . . .
C8 C 0.5655(3) 0.7106(2) 0.8964(3) 0.0256(8) Uani 1 1 d . . . . .
H8 H 0.5346 0.7246 0.9190 0.031 Uiso 1 1 calc R U . . .
C9 C 0.6464(3) 0.7083(2) 0.9595(3) 0.0253(8) Uani 1 1 d . . . . .
H9 H 0.6790 0.7211 1.0312 0.030 Uiso 1 1 calc R U . . .
C10 C 0.6703(2) 0.6834(2) 0.8965(3) 0.0212(8) Uani 1 1 d . . . . .
H10 H 0.7216 0.6765 0.9191 0.025 Uiso 1 1 calc R U . . .
C11 C 0.5894(2) 0.7009(2) 0.6004(3) 0.0190(7) Uani 1 1 d . . . . .
C12 C 0.5567(2) 0.7688(2) 0.5947(3) 0.0221(8) Uani 1 1 d . . . . .
H12 H 0.5426 0.7793 0.6405 0.027 Uiso 1 1 calc R U . . .
C13 C 0.5445(3) 0.8218(2) 0.5215(3) 0.0298(9) Uani 1 1 d . . . . .
H13 H 0.5214 0.8681 0.5170 0.036 Uiso 1 1 calc R U . . .
C14 C 0.5659(3) 0.8070(3) 0.4562(3) 0.0337(11) Uani 1 1 d . . . . .
H14 H 0.5590 0.8438 0.4080 0.040 Uiso 1 1 calc R U . . .
C15 C 0.5977(3) 0.7388(3) 0.4599(3) 0.0309(10) Uani 1 1 d . . . . .
H15 H 0.6108 0.7283 0.4129 0.037 Uiso 1 1 calc R U . . .
C16 C 0.6103(2) 0.6858(2) 0.5327(3) 0.0248(8) Uani 1 1 d . . . . .
H16 H 0.6330 0.6394 0.5365 0.030 Uiso 1 1 calc R U . . .
C17 C 0.6927(2) 0.5885(2) 0.7470(3) 0.0186(7) Uani 1 1 d . . . . .
C18 C 0.7036(2) 0.5119(2) 0.7619(3) 0.0211(7) Uani 1 1 d . . . . .
H18 H 0.6608 0.4795 0.7316 0.025 Uiso 1 1 calc R U . . .
C19 C 0.7769(2) 0.4830(2) 0.8209(3) 0.0270(8) Uani 1 1 d . . . . .
H19 H 0.7843 0.4308 0.8319 0.032 Uiso 1 1 calc R U . . .
C20 C 0.8397(3) 0.5297(3) 0.8642(4) 0.0322(9) Uani 1 1 d . . . . .
H20 H 0.8899 0.5098 0.9058 0.039 Uiso 1 1 calc R U . . .
C21 C 0.8288(2) 0.6056(3) 0.8464(3) 0.0285(9) Uani 1 1 d . . . . .
H21 H 0.8718 0.6374 0.8742 0.034 Uiso 1 1 calc R U . . .
C22 C 0.7562(2) 0.6356(2) 0.7887(3) 0.0219(8) Uani 1 1 d . . . . .
H22 H 0.7493 0.6878 0.7773 0.026 Uiso 1 1 calc R U . . .
Au2 Au 0.49549(2) 0.54937(2) 0.59539(2) 0.01545(3) Uani 1 1 d . . . . .
Cu2 Cu 0.37001(3) 0.52718(3) 0.57947(3) 0.01846(9) Uani 1 1 d . . . . .
Fe2 Fe 0.31104(3) 0.40994(3) 0.46900(4) 0.01677(10) Uani 1 1 d . . . . .
P2 P 0.36518(6) 0.33889(5) 0.69948(8) 0.01770(18) Uani 1 1 d . . . . .
C31 C 0.4069(2) 0.4726(2) 0.5049(3) 0.0165(7) Uani 1 1 d . . . . .
C32 C 0.4237(2) 0.3942(2) 0.5266(4) 0.0244(8) Uani 1 1 d . . . . .
H32 H 0.4612 0.3737 0.5932 0.029 Uiso 1 1 calc R U . . .
C33 C 0.3764(3) 0.3527(2) 0.4346(4) 0.0337(10) Uani 1 1 d . . . . .
H33 H 0.3773 0.3002 0.4282 0.040 Uiso 1 1 calc R U . . .
C34 C 0.3271(3) 0.4030(3) 0.3532(4) 0.0311(10) Uani 1 1 d . . . . .
H34 H 0.2886 0.3900 0.2829 0.037 Uiso 1 1 calc R U . . .
C35 C 0.3450(2) 0.4757(2) 0.3944(3) 0.0218(8) Uani 1 1 d . . . . .
H35 H 0.3205 0.5198 0.3560 0.026 Uiso 1 1 calc R U . . .
C36 C 0.2900(2) 0.3671(2) 0.5703(3) 0.0201(7) Uani 1 1 d . . . . .
C37 C 0.2520(2) 0.3236(2) 0.4761(3) 0.0239(8) Uani 1 1 d . . . . .
H37 H 0.2596 0.2722 0.4712 0.029 Uiso 1 1 calc R U . . .
C38 C 0.2012(2) 0.3713(3) 0.3918(3) 0.0262(8) Uani 1 1 d . . . . .
H38 H 0.1693 0.3572 0.3205 0.031 Uiso 1 1 calc R U . . .
C39 C 0.2056(2) 0.4431(2) 0.4309(3) 0.0255(8) Uani 1 1 d . . . . .
H39 H 0.1770 0.4852 0.3906 0.031 Uiso 1 1 calc R U . . .
C40 C 0.2601(2) 0.4419(2) 0.5413(3) 0.0210(8) Uani 1 1 d . . . . .
H40 H 0.2742 0.4827 0.5874 0.025 Uiso 1 1 calc R U . . .
C41 C 0.3232(2) 0.3272(2) 0.7708(3) 0.0181(7) Uani 1 1 d . . . . .
C42 C 0.3728(2) 0.3094(2) 0.8769(3) 0.0211(8) Uani 1 1 d . . . . .
H42 H 0.4247 0.2980 0.9064 0.025 Uiso 1 1 calc R U . . .
C43 C 0.3463(2) 0.3082(2) 0.9389(3) 0.0245(8) Uani 1 1 d . . . . .
H43 H 0.3796 0.2943 1.0102 0.029 Uiso 1 1 calc R U . . .
C44 C 0.2712(3) 0.3274(2) 0.8972(3) 0.0246(8) Uani 1 1 d . . . . .
H44 H 0.2537 0.3282 0.9405 0.030 Uiso 1 1 calc R U . . .
C45 C 0.2213(2) 0.3454(2) 0.7917(3) 0.0242(8) Uani 1 1 d . . . . .
H45 H 0.1698 0.3582 0.7630 0.029 Uiso 1 1 calc R U . . .
C46 C 0.2475(2) 0.3444(2) 0.7285(3) 0.0211(8) Uani 1 1 d . . . . .
H46 H 0.2135 0.3555 0.6563 0.025 Uiso 1 1 calc R U . . .
C47 C 0.3912(2) 0.2471(2) 0.6826(3) 0.0227(8) Uani 1 1 d . . . . .
C48 C 0.3413(3) 0.1873(3) 0.6561(4) 0.0351(10) Uani 1 1 d . . . . .
H48 H 0.2948 0.1940 0.6497 0.042 Uiso 1 1 calc R U . . .
C49 C 0.3610(4) 0.1184(3) 0.6395(5) 0.0493(14) Uani 1 1 d . . . . .
H49 H 0.3287 0.0770 0.6247 0.059 Uiso 1 1 calc R U . . .
C50 C 0.4258(4) 0.1080(3) 0.6438(4) 0.0454(13) Uani 1 1 d . . . . .
H50 H 0.4368 0.0603 0.6296 0.055 Uiso 1 1 calc R U . . .
C51 C 0.4750(3) 0.1661(3) 0.6687(4) 0.0350(10) Uani 1 1 d . . . . .
H51 H 0.5202 0.1589 0.6719 0.042 Uiso 1 1 calc R U . . .
C52 C 0.4580(2) 0.2363(2) 0.6891(3) 0.0255(8) Uani 1 1 d . . . . .
H52 H 0.4922 0.2766 0.7076 0.031 Uiso 1 1 calc R U . . .
B1 B 0.1498(4) 0.2044(3) 0.2094(4) 0.0373(12) Uani 1 1 d . . . . .
F1 F 0.1596(3) 0.2056(3) 0.3021(3) 0.0901(17) Uani 1 1 d . . . . .
F3 F 0.2166(2) 0.1883(2) 0.2198(3) 0.0643(10) Uani 1 1 d . . . . .
F2 F 0.1234(3) 0.2720(3) 0.1619(4) 0.0878(15) Uani 1 1 d . . . . .
F4 F 0.1000(2) 0.1476(3) 0.1506(4) 0.0832(15) Uani 1 1 d . . . . .
Cl1S Cl 0.42047(7) 0.16012(7) 1.40023(10) 0.0398(3) Uani 1 1 d . . . . .
C1S C 0.3874(5) 0.1742(4) 1.2684(5) 0.0621(17) Uani 1 1 d . . . . .
H1S1 H 0.3366 0.1991 1.2300 0.075 Uiso 0.68(3) 1 d R U P A 1
H1S2 H 0.4231 0.2070 1.2663 0.075 Uiso 0.68(3) 1 d R U P A 1
H1S3 H 0.3312 0.1679 1.2231 0.075 Uiso 0.32(3) 1 d R U P A 2
H1S4 H 0.3986 0.2262 1.2610 0.075 Uiso 0.32(3) 1 d R U P A 2
C2S C 0.3817(10) 0.1070(6) 1.2199(8) 0.065(5) Uani 0.68(3) 1 d . . P A 1
H2SA H 0.3394 0.0757 1.2079 0.078 Uiso 0.68(3) 1 d R U P A 1
H2SB H 0.4300 0.0795 1.2671 0.078 Uiso 0.68(3) 1 d R U P A 1
C2R C 0.4195(15) 0.134(2) 1.2312(18) 0.091(12) Uani 0.32(3) 1 d . . P A 2
H2R1 H 0.4284 0.0831 1.2611 0.109 Uiso 0.32(3) 1 calc R U P A 2
H2R2 H 0.4703 0.1556 1.2597 0.109 Uiso 0.32(3) 1 calc R U P A 2
Cl2S Cl 0.37328(10) 0.12373(13) 1.09797(12) 0.0719(5) Uani 1 1 d . . . A 2

loop_
_atom_site_aniso_label
_atom_site_aniso_U_11
_atom_site_aniso_U_22
_atom_site_aniso_U_33
_atom_site_aniso_U_23
_atom_site_aniso_U_13
_atom_site_aniso_U_12
Cl1 0.0210(4) 0.0243(4) 0.0182(4) -0.0011(3) 0.0128(4) 0.0035(3)
Au1 0.01666(7) 0.01838(7) 0.01700(6) -0.00126(5) 0.00910(5) -0.00458(5)
Cu1 0.0186(2) 0.0198(2) 0.0180(2) -0.00116(17) 0.00827(19) -0.00179(17)
Fe1 0.0187(3) 0.0210(2) 0.0139(2) -0.00190(19) 0.0101(2) -0.0059(2)
P1 0.0165(4) 0.0173(4) 0.0156(4) -0.0007(3) 0.0102(4) -0.0033(3)
C1 0.022(2) 0.0181(17) 0.0162(17) 0.0011(13) 0.0109(16) -0.0049(14)
C2 0.031(2) 0.031(2) 0.0175(18) -0.0008(15) 0.0151(18) -0.0115(17)
C3 0.029(2) 0.037(2) 0.0165(19) 0.0014(16) 0.0083(18) -0.0136(18)
C4 0.0156(19) 0.030(2) 0.026(2) 0.0092(17) 0.0061(17) 0.0000(16)
C5 0.0212(19) 0.0211(17) 0.0206(18) 0.0037(14) 0.0128(16) -0.0008(14)
C6 0.0216(19) 0.0166(16) 0.0174(17) -0.0001(13) 0.0121(16) -0.0022(14)
C7 0.025(2) 0.0189(17) 0.0222(18) -0.0014(14) 0.0151(17) -0.0007(15)
C8 0.034(2) 0.0217(18) 0.027(2) -0.0088(16) 0.0216(19) -0.0071(16)
C9 0.032(2) 0.0236(19) 0.0243(19) -0.0075(15) 0.0189(18) -0.0090(16)
C10 0.024(2) 0.0207(18) 0.0211(18) -0.0035(14) 0.0144(17) -0.0083(15)
C11 0.0153(18) 0.0248(18) 0.0125(16) -0.0004(13) 0.0055(14) -0.0078(14)
C12 0.0191(19) 0.0211(17) 0.0217(18) -0.0023(14) 0.0092(16) -0.0060(14)
C13 0.023(2) 0.028(2) 0.023(2) 0.0031(16) 0.0045(17) -0.0067(17)
C14 0.031(2) 0.039(2) 0.0195(19) 0.0079(17) 0.0080(18) -0.0141(19)
C15 0.031(2) 0.044(3) 0.0172(19) -0.0014(17) 0.0134(18) -0.015(2)
C16 0.024(2) 0.031(2) 0.0184(18) -0.0020(15) 0.0111(17) -0.0066(16)
C17 0.0182(18) 0.0231(17) 0.0154(16) -0.0032(14) 0.0101(15) -0.0025(14)
C18 0.025(2) 0.0192(17) 0.0233(18) -0.0031(14) 0.0160(17) -0.0023(15)
C19 0.024(2) 0.026(2) 0.031(2) -0.0022(16) 0.0160(18) 0.0018(16)
C20 0.023(2) 0.037(2) 0.031(2) -0.0048(18) 0.0125(19) 0.0045(18)
C21 0.019(2) 0.036(2) 0.027(2) -0.0021(17) 0.0114(17) -0.0046(17)
C22 0.0213(19) 0.0227(18) 0.0224(18) -0.0019(14) 0.0131(16) -0.0023(15)
Au2 0.01496(6) 0.01669(6) 0.01615(6) -0.00128(5) 0.00984(5) -0.00236(5)
Cu2 0.0174(2) 0.0223(2) 0.0184(2) -0.00453(17) 0.01200(19) -0.00196(17)
Fe2 0.0164(3) 0.0192(2) 0.0165(2) -0.00214(19) 0.0105(2) -0.0035(2)
P2 0.0176(5) 0.0177(4) 0.0172(4) -0.0017(3) 0.0097(4) -0.0047(3)
C31 0.0164(18) 0.0194(17) 0.0178(17) -0.0022(13) 0.0123(15) -0.0022(14)
C32 0.023(2) 0.0204(18) 0.037(2) 0.0028(16) 0.0214(19) 0.0013(15)
C33 0.038(3) 0.023(2) 0.056(3) -0.016(2) 0.037(2) -0.0086(18)
C34 0.031(2) 0.044(3) 0.029(2) -0.0176(19) 0.023(2) -0.017(2)
C35 0.023(2) 0.030(2) 0.0174(17) -0.0001(15) 0.0142(16) -0.0033(16)
C36 0.0181(18) 0.0234(18) 0.0222(18) 0.0002(14) 0.0136(16) -0.0065(14)
C37 0.024(2) 0.0264(19) 0.0224(19) -0.0041(15) 0.0137(17) -0.0122(16)
C38 0.0179(19) 0.039(2) 0.0204(19) -0.0020(16) 0.0102(16) -0.0087(17)
C39 0.016(2) 0.036(2) 0.025(2) 0.0071(17) 0.0127(17) 0.0032(16)
C40 0.0184(19) 0.0269(19) 0.0234(19) 0.0019(15) 0.0154(17) -0.0025(15)
C41 0.0205(19) 0.0166(16) 0.0162(17) -0.0040(13) 0.0100(15) -0.0080(14)
C42 0.022(2) 0.0211(17) 0.0179(18) -0.0010(14) 0.0104(16) -0.0021(15)
C43 0.029(2) 0.0256(19) 0.0172(18) -0.0033(15) 0.0120(17) -0.0077(16)
C44 0.032(2) 0.0240(18) 0.0218(19) -0.0079(15) 0.0176(18) -0.0112(16)
C45 0.024(2) 0.0258(19) 0.0234(19) -0.0065(15) 0.0137(17) -0.0096(16)
C46 0.0216(19) 0.0189(17) 0.0197(18) -0.0034(14) 0.0101(16) -0.0062(14)
C47 0.028(2) 0.0190(17) 0.0182(17) -0.0015(14) 0.0114(16) -0.0025(15)
C48 0.046(3) 0.025(2) 0.038(2) -0.0079(18) 0.026(2) -0.015(2)
C49 0.070(4) 0.028(2) 0.055(3) -0.015(2) 0.038(3) -0.016(2)
C50 0.060(4) 0.032(2) 0.042(3) -0.005(2) 0.028(3) 0.005(2)
C51 0.039(3) 0.036(2) 0.032(2) 0.0031(19) 0.021(2) 0.011(2)
C52 0.027(2) 0.0247(19) 0.0203(18) 0.0023(15) 0.0108(17) 0.0043(16)
B1 0.041(3) 0.041(3) 0.032(3) -0.010(2) 0.023(2) -0.006(2)
F1 0.154(5) 0.086(3) 0.065(2) -0.035(2) 0.083(3) -0.051(3)
F3 0.044(2) 0.078(3) 0.067(2) 0.009(2) 0.0301(19) 0.0027(18)
F2 0.116(4) 0.072(3) 0.090(3) 0.033(2) 0.068(3) 0.046(3)
F4 0.053(2) 0.092(3) 0.089(3) -0.057(3) 0.032(2) -0.026(2)
Cl1S 0.0408(7) 0.0350(6) 0.0460(7) -0.0075(5) 0.0266(6) -0.0061(5)
C1S 0.078(5) 0.054(4) 0.059(4) 0.008(3) 0.042(4) 0.000(3)
C2S 0.079(11) 0.061(7) 0.042(5) 0.005(4) 0.027(6) -0.007(6)
C2R 0.057(15) 0.18(3) 0.057(14) -0.055(17) 0.043(12) -0.063(19)
Cl2S 0.0542(10) 0.1129(15) 0.0340(7) 0.0071(8) 0.0171(7) -0.0001(10)

loop_
_atom_type_symbol
_atom_type_description
_atom_type_scat_dispersion_real
_atom_type_scat_dispersion_imag
_atom_type_scat_source
C C 0.0033 0.0016 'International Tables Vol C Tables 4.2.6.8 and 6.1.1.4'
H H 0.0000 0.0000 'International Tables Vol C Tables 4.2.6.8 and 6.1.1.4'
Au Au -2.0133 8.8022 'International Tables Vol C Tables 4.2.6.8 and 6.1.1.4'
B B 0.0013 0.0007 'International Tables Vol C Tables 4.2.6.8 and 6.1.1.4'
Cl Cl 0.1484 0.1585 'International Tables Vol C Tables 4.2.6.8 and 6.1.1.4'
Cu Cu 0.3201 1.2651 'International Tables Vol C Tables 4.2.6.8 and 6.1.1.4'
F F 0.0171 0.0103 'International Tables Vol C Tables 4.2.6.8 and 6.1.1.4'
Fe Fe 0.3463 0.8444 'International Tables Vol C Tables 4.2.6.8 and 6.1.1.4'
P P 0.1023 0.0942 'International Tables Vol C Tables 4.2.6.8 and 6.1.1.4'

loop_
_geom_angle_atom_site_label_1
_geom_angle_atom_site_label_2
_geom_angle_atom_site_label_3
_geom_angle
_geom_angle_site_symmetry_1
_geom_angle_site_symmetry_3
_geom_angle_publ_flag
Cu1 Cl1 Cu2 70.22(3) . . ?
C1 Au1 P2 174.98(11) . . ?
C1 Au1 Cu1 50.13(11) . . ?
P2 Au1 Cu1 134.70(3) . . ?
C1 Au1 Cu2 96.01(10) . . ?
P2 Au1 Cu2 88.94(3) . . ?
Cu1 Au1 Cu2 51.083(14) . . ?
C1 Cu1 Cl1 161.51(11) . . ?
C1 Cu1 Fe1 53.75(11) . . ?
Cl1 Cu1 Fe1 142.35(3) . . ?
C1 Cu1 Cu2 121.66(11) . . ?
Cl1 Cu1 Cu2 54.96(3) . . ?
Fe1 Cu1 Cu2 140.22(3) . . ?
C1 Cu1 Au1 52.44(11) . . ?
Cl1 Cu1 Au1 112.06(3) . . ?
Fe1 Cu1 Au1 105.50(2) . . ?
Cu2 Cu1 Au1 77.435(17) . . ?
C1 Cu1 Au2 97.46(11) . . ?
Cl1 Cu1 Au2 92.74(3) . . ?
Fe1 Cu1 Au2 88.425(19) . . ?
Cu2 Cu1 Au2 51.845(14) . . ?
Au1 Cu1 Au2 91.841(14) . . ?
C10 Fe1 C3 114.14(17) . . ?
C10 Fe1 C6 41.26(15) . . ?
C3 Fe1 C6 153.16(18) . . ?
C10 Fe1 C4 101.06(17) . . ?
C3 Fe1 C4 40.49(19) . . ?
C6 Fe1 C4 121.63(17) . . ?
C10 Fe1 C9 40.81(15) . . ?
C3 Fe1 C9 98.69(17) . . ?
C6 Fe1 C9 68.92(15) . . ?
C4 Fe1 C9 114.59(18) . . ?
C10 Fe1 C8 68.40(17) . . ?
C3 Fe1 C8 117.75(18) . . ?
C6 Fe1 C8 68.66(16) . . ?
C4 Fe1 C8 151.37(18) . . ?
C9 Fe1 C8 40.30(17) . . ?
C10 Fe1 C2 151.42(16) . . ?
C3 Fe1 C2 40.58(18) . . ?
C6 Fe1 C2 166.16(17) . . ?
C4 Fe1 C2 67.96(18) . . ?
C9 Fe1 C2 117.93(16) . . ?
C8 Fe1 C2 108.08(18) . . ?
C10 Fe1 C7 68.55(16) . . ?
C3 Fe1 C7 157.23(18) . . ?
C6 Fe1 C7 40.77(16) . . ?
C4 Fe1 C7 161.61(17) . . ?
C9 Fe1 C7 68.07(16) . . ?
C8 Fe1 C7 40.46(15) . . ?
C2 Fe1 C7 128.23(18) . . ?
C10 Fe1 C5 121.82(16) . . ?
C3 Fe1 C5 67.74(17) . . ?
C6 Fe1 C5 112.45(15) . . ?
C4 Fe1 C5 40.26(16) . . ?
C9 Fe1 C5 153.05(17) . . ?
C8 Fe1 C5 166.65(17) . . ?
C2 Fe1 C5 67.47(16) . . ?
C7 Fe1 C5 131.72(15) . . ?
C10 Fe1 C1 161.04(16) . . ?
C3 Fe1 C1 68.41(16) . . ?
C6 Fe1 C1 130.35(15) . . ?
C4 Fe1 C1 68.14(16) . . ?
C9 Fe1 C1 157.47(16) . . ?
C8 Fe1 C1 128.39(17) . . ?
C2 Fe1 C1 40.56(15) . . ?
C7 Fe1 C1 116.99(16) . . ?
C5 Fe1 C1 40.16(15) . . ?
C10 Fe1 Cu1 132.68(12) . . ?
C3 Fe1 Cu1 113.06(13) . . ?
C6 Fe1 Cu1 92.79(11) . . ?
C4 Fe1 Cu1 117.00(12) . . ?
C9 Fe1 Cu1 127.19(13) . . ?
C8 Fe1 Cu1 86.98(13) . . ?
C2 Fe1 Cu1 73.47(12) . . ?
C7 Fe1 Cu1 66.76(11) . . ?
C5 Fe1 Cu1 79.69(11) . . ?
C1 Fe1 Cu1 50.38(11) . . ?
C6 P1 C17 103.09(18) . . ?
C6 P1 C11 107.71(18) . . ?
C17 P1 C11 105.96(18) . . ?
C6 P1 Au2 111.25(13) . . ?
C17 P1 Au2 118.39(13) . . ?
C11 P1 Au2 109.78(12) . . ?
C5 C1 C2 105.3(3) . . ?
C5 C1 Cu1 117.9(3) . . ?
C2 C1 Cu1 105.4(3) . . ?
C5 C1 Au1 116.6(3) . . ?
C2 C1 Au1 130.9(3) . . ?
Cu1 C1 Au1 77.42(14) . . ?
C5 C1 Fe1 68.2(2) . . ?
C2 C1 Fe1 67.6(2) . . ?
Cu1 C1 Fe1 75.87(13) . . ?
Au1 C1 Fe1 151.2(2) . . ?
C3 C2 C1 108.9(4) . . ?
C3 C2 Fe1 68.7(2) . . ?
C1 C2 Fe1 71.8(2) . . ?
C3 C2 H2 125.6 . . ?
C1 C2 H2 125.6 . . ?
Fe1 C2 H2 125.5 . . ?
C4 C3 C2 108.3(4) . . ?
C4 C3 Fe1 70.3(2) . . ?
C2 C3 Fe1 70.7(2) . . ?
C4 C3 H3 125.8 . . ?
C2 C3 H3 125.8 . . ?
Fe1 C3 H3 124.7 . . ?
C3 C4 C5 107.9(4) . . ?
C3 C4 Fe1 69.2(3) . . ?
C5 C4 Fe1 70.7(2) . . ?
C3 C4 H4 126.1 . . ?
C5 C4 H4 126.1 . . ?
Fe1 C4 H4 125.6 . . ?
C4 C5 C1 109.6(4) . . ?
C4 C5 Fe1 69.0(2) . . ?
C1 C5 Fe1 71.6(2) . . ?
C4 C5 H5 125.2 . . ?
C1 C5 H5 125.2 . . ?
Fe1 C5 H5 125.7 . . ?
C7 C6 C10 107.3(3) . . ?
C7 C6 P1 124.5(3) . . ?
C10 C6 P1 127.6(3) . . ?
C7 C6 Fe1 70.6(2) . . ?
C10 C6 Fe1 69.1(2) . . ?
P1 C6 Fe1 119.15(19) . . ?
C8 C7 C6 108.0(4) . . ?
C8 C7 Fe1 69.4(2) . . ?
C6 C7 Fe1 68.6(2) . . ?
C8 C7 H7 126.0 . . ?
C6 C7 H7 126.0 . . ?
Fe1 C7 H7 127.5 . . ?
C9 C8 C7 108.4(4) . . ?
C9 C8 Fe1 69.6(2) . . ?
C7 C8 Fe1 70.2(2) . . ?
C9 C8 H8 125.8 . . ?
C7 C8 H8 125.8 . . ?
Fe1 C8 H8 126.0 . . ?
C8 C9 C10 108.2(3) . . ?
C8 C9 Fe1 70.1(2) . . ?
C10 C9 Fe1 69.0(2) . . ?
C8 C9 H9 125.9 . . ?
C10 C9 H9 125.9 . . ?
Fe1 C9 H9 126.6 . . ?
C9 C10 C6 108.1(4) . . ?
C9 C10 Fe1 70.2(2) . . ?
C6 C10 Fe1 69.7(2) . . ?
C9 C10 H10 125.9 . . ?
C6 C10 H10 125.9 . . ?
Fe1 C10 H10 125.7 . . ?
C12 C11 C16 119.7(4) . . ?
C12 C11 P1 121.3(3) . . ?
C16 C11 P1 118.7(3) . . ?
C11 C12 C13 120.1(4) . . ?
C11 C12 H12 120.0 . . ?
C13 C12 H12 120.0 . . ?
C14 C13 C12 120.0(4) . . ?
C14 C13 H13 120.0 . . ?
C12 C13 H13 120.0 . . ?
C13 C14 C15 120.6(4) . . ?
C13 C14 H14 119.7 . . ?
C15 C14 H14 119.7 . . ?
C14 C15 C16 119.8(4) . . ?
C14 C15 H15 120.1 . . ?
C16 C15 H15 120.1 . . ?
C15 C16 C11 119.8(4) . . ?
C15 C16 H16 120.1 . . ?
C11 C16 H16 120.1 . . ?
C18 C17 C22 119.7(4) . . ?
C18 C17 P1 119.8(3) . . ?
C22 C17 P1 120.2(3) . . ?
C19 C18 C17 119.8(4) . . ?
C19 C18 H18 120.1 . . ?
C17 C18 H18 120.1 . . ?
C18 C19 C20 120.5(4) . . ?
C18 C19 H19 119.8 . . ?
C20 C19 H19 119.8 . . ?
C21 C20 C19 119.7(4) . . ?
C21 C20 H20 120.2 . . ?
C19 C20 H20 120.2 . . ?
C22 C21 C20 120.7(4) . . ?
C22 C21 H21 119.6 . . ?
C20 C21 H21 119.6 . . ?
C21 C22 C17 119.5(4) . . ?
C21 C22 H22 120.2 . . ?
C17 C22 H22 120.2 . . ?
C31 Au2 P1 173.69(10) . . ?
C31 Au2 Cu2 49.48(10) . . ?
P1 Au2 Cu2 136.83(3) . . ?
C31 Au2 Cu1 95.33(10) . . ?
P1 Au2 Cu1 90.43(3) . . ?
Cu2 Au2 Cu1 51.105(14) . . ?
C31 Cu2 Cl1 161.45(11) . . ?
C31 Cu2 Fe2 53.69(11) . . ?
Cl1 Cu2 Fe2 142.46(3) . . ?
C31 Cu2 Cu1 121.23(11) . . ?
Cl1 Cu2 Cu1 54.82(3) . . ?
Fe2 Cu2 Cu1 141.40(3) . . ?
C31 Cu2 Au2 52.53(11) . . ?
Cl1 Cu2 Au2 111.64(3) . . ?
Fe2 Cu2 Au2 105.74(2) . . ?
Cu1 Cu2 Au2 77.049(18) . . ?
C31 Cu2 Au1 97.27(11) . . ?
Cl1 Cu2 Au1 92.39(3) . . ?
Fe2 Cu2 Au1 89.967(19) . . ?
Cu1 Cu2 Au1 51.482(14) . . ?
Au2 Cu2 Au1 91.482(14) . . ?
C36 Fe2 C34 154.14(18) . . ?
C36 Fe2 C37 41.22(15) . . ?
C34 Fe2 C37 115.56(17) . . ?
C36 Fe2 C33 120.73(18) . . ?
C34 Fe2 C33 40.5(2) . . ?
C37 Fe2 C33 100.01(18) . . ?
C36 Fe2 C38 68.65(16) . . ?
C34 Fe2 C38 100.45(17) . . ?
C37 Fe2 C38 40.48(17) . . ?
C33 Fe2 C38 113.74(18) . . ?
C36 Fe2 C32 109.88(17) . . ?
C34 Fe2 C32 67.76(18) . . ?
C37 Fe2 C32 118.69(17) . . ?
C33 Fe2 C32 40.13(18) . . ?
C38 Fe2 C32 150.74(18) . . ?
C36 Fe2 C40 41.21(15) . . ?
C34 Fe2 C40 157.59(19) . . ?
C37 Fe2 C40 68.80(16) . . ?
C33 Fe2 C40 161.33(19) . . ?
C38 Fe2 C40 68.00(17) . . ?
C32 Fe2 C40 131.30(17) . . ?
C36 Fe2 C39 68.55(16) . . ?
C34 Fe2 C39 118.77(19) . . ?
C37 Fe2 C39 67.97(18) . . ?
C33 Fe2 C39 150.59(19) . . ?
C38 Fe2 C39 39.99(18) . . ?
C32 Fe2 C39 168.82(18) . . ?
C40 Fe2 C39 40.37(16) . . ?
C36 Fe2 C35 165.06(16) . . ?
C34 Fe2 C35 40.02(17) . . ?
C37 Fe2 C35 153.49(16) . . ?
C33 Fe2 C35 67.53(18) . . ?
C38 Fe2 C35 121.26(16) . . ?
C32 Fe2 C35 67.52(17) . . ?
C40 Fe2 C35 128.75(16) . . ?
C39 Fe2 C35 110.95(17) . . ?
C36 Fe2 C31 127.84(15) . . ?
C34 Fe2 C31 68.28(16) . . ?
C37 Fe2 C31 157.84(17) . . ?
C33 Fe2 C31 68.18(16) . . ?
C38 Fe2 C31 161.07(16) . . ?
C32 Fe2 C31 40.52(15) . . ?
C40 Fe2 C31 116.71(15) . . ?
C39 Fe2 C31 131.13(16) . . ?
C35 Fe2 C31 40.60(15) . . ?
C36 Fe2 Cu2 91.55(11) . . ?
C34 Fe2 Cu2 112.57(13) . . ?
C37 Fe2 Cu2 131.87(12) . . ?
C33 Fe2 Cu2 116.66(13) . . ?
C38 Fe2 Cu2 129.03(13) . . ?
C32 Fe2 Cu2 79.63(12) . . ?
C40 Fe2 Cu2 66.89(11) . . ?
C39 Fe2 Cu2 89.30(13) . . ?
C35 Fe2 Cu2 73.52(11) . . ?
C31 Fe2 Cu2 49.99(10) . . ?
C36 P2 C47 104.09(18) . . ?
C36 P2 C41 106.91(18) . . ?
C47 P2 C41 107.00(18) . . ?
C36 P2 Au1 112.82(13) . . ?
C47 P2 Au1 119.44(14) . . ?
C41 P2 Au1 105.90(12) . . ?
C32 C31 C35 104.5(3) . . ?
C32 C31 Cu2 117.7(3) . . ?
C35 C31 Cu2 106.4(3) . . ?
C32 C31 Au2 118.4(3) . . ?
C35 C31 Au2 128.9(3) . . ?
Cu2 C31 Au2 77.99(13) . . ?
C32 C31 Fe2 67.4(2) . . ?
C35 C31 Fe2 68.1(2) . . ?
Cu2 C31 Fe2 76.32(13) . . ?
Au2 C31 Fe2 152.76(19) . . ?
C33 C32 C31 109.9(4) . . ?
C33 C32 Fe2 69.8(3) . . ?
C31 C32 Fe2 72.1(2) . . ?
C33 C32 H32 125.1 . . ?
C31 C32 H32 125.0 . . ?
Fe2 C32 H32 124.7 . . ?
C32 C33 C34 107.9(4) . . ?
C32 C33 Fe2 70.1(2) . . ?
C34 C33 Fe2 69.6(2) . . ?
C32 C33 H33 126.0 . . ?
C34 C33 H33 126.0 . . ?
Fe2 C33 H33 125.9 . . ?
C35 C34 C33 108.3(4) . . ?
C35 C34 Fe2 71.1(2) . . ?
C33 C34 Fe2 69.9(3) . . ?
C35 C34 H34 125.9 . . ?
C33 C34 H34 125.9 . . ?
Fe2 C34 H34 124.7 . . ?
C34 C35 C31 109.3(4) . . ?
C34 C35 Fe2 68.9(2) . . ?
C31 C35 Fe2 71.3(2) . . ?
C34 C35 H35 125.3 . . ?
C31 C35 H35 125.3 . . ?
Fe2 C35 H35 126.0 . . ?
C37 C36 C40 107.3(4) . . ?
C37 C36 P2 128.1(3) . . ?
C40 C36 P2 124.5(3) . . ?
C37 C36 Fe2 69.6(2) . . ?
C40 C36 Fe2 70.2(2) . . ?
P2 C36 Fe2 122.1(2) . . ?
C38 C37 C36 107.8(4) . . ?
C38 C37 Fe2 69.9(2) . . ?
C36 C37 Fe2 69.2(2) . . ?
C38 C37 H37 126.1 . . ?
C36 C37 H37 126.1 . . ?
Fe2 C37 H37 126.4 . . ?
C39 C38 C37 108.9(4) . . ?
C39 C38 Fe2 70.6(2) . . ?
C37 C38 Fe2 69.6(2) . . ?
C39 C38 H38 125.5 . . ?
C37 C38 H38 125.5 . . ?
Fe2 C38 H38 125.8 . . ?
C38 C39 C40 108.6(4) . . ?
C38 C39 Fe2 69.4(2) . . ?
C40 C39 Fe2 69.8(2) . . ?
C38 C39 H39 125.7 . . ?
C40 C39 H39 125.7 . . ?
Fe2 C39 H39 126.8 . . ?
C39 C40 C36 107.4(4) . . ?
C39 C40 Fe2 69.9(2) . . ?
C36 C40 Fe2 68.5(2) . . ?
C39 C40 H40 126.3 . . ?
C36 C40 H40 126.3 . . ?
Fe2 C40 H40 126.8 . . ?
C46 C41 C42 119.6(4) . . ?
C46 C41 P2 122.8(3) . . ?
C42 C41 P2 117.1(3) . . ?
C43 C42 C41 120.2(4) . . ?
C43 C42 H42 119.9 . . ?
C41 C42 H42 119.9 . . ?
C42 C43 C44 120.1(4) . . ?
C42 C43 H43 119.9 . . ?
C44 C43 H43 119.9 . . ?
C43 C44 C45 120.2(4) . . ?
C43 C44 H44 119.9 . . ?
C45 C44 H44 119.9 . . ?
C44 C45 C46 119.6(4) . . ?
C44 C45 H45 120.2 . . ?
C46 C45 H45 120.2 . . ?
C41 C46 C45 120.2(4) . . ?
C41 C46 H46 119.9 . . ?
C45 C46 H46 119.9 . . ?
C52 C47 C48 119.6(4) . . ?
C52 C47 P2 120.7(3) . . ?
C48 C47 P2 119.6(4) . . ?
C49 C48 C47 118.5(5) . . ?
C49 C48 H48 120.8 . . ?
C47 C48 H48 120.8 . . ?
C50 C49 C48 121.9(5) . . ?
C50 C49 H49 119.1 . . ?
C48 C49 H49 119.1 . . ?
C49 C50 C51 120.4(5) . . ?
C49 C50 H50 119.8 . . ?
C51 C50 H50 119.8 . . ?
C50 C51 C52 119.3(5) . . ?
C50 C51 H51 120.4 . . ?
C52 C51 H51 120.4 . . ?
C47 C52 C51 120.3(4) . . ?
C47 C52 H52 119.9 . . ?
C51 C52 H52 119.9 . . ?
F1 B1 F2 109.5(5) . . ?
F1 B1 F4 108.3(5) . . ?
F2 B1 F4 112.2(5) . . ?
F1 B1 F3 112.0(5) . . ?
F2 B1 F3 108.9(5) . . ?
F4 B1 F3 106.0(5) . . ?
C2R C1S Cl1S 118.1(15) . . ?
C2S C1S Cl1S 111.4(6) . . ?
C2S C1S H1S1 109.8 . . ?
Cl1S C1S H1S1 109.3 . . ?
C2S C1S H1S2 108.9 . . ?
Cl1S C1S H1S2 109.4 . . ?
H1S1 C1S H1S2 108.0 . . ?
C2R C1S H1S3 110.0 . . ?
Cl1S C1S H1S3 108.8 . . ?
C2R C1S H1S4 103.7 . . ?
Cl1S C1S H1S4 108.2 . . ?
H1S3 C1S H1S4 107.5 . . ?
C1S C2S H2SA 112.2 . . ?
C1S C2S H2SB 107.5 . . ?
H2SA C2S H2SB 107.8 . . ?
C1S C2R Cl2S 120(2) . . ?
C1S C2R H2R1 107.3 . . ?
Cl2S C2R H2R1 107.3 . . ?
C1S C2R H2R2 107.3 . . ?
Cl2S C2R H2R2 107.3 . . ?
H2R1 C2R H2R2 106.9 . . ?

loop_
_geom_bond_atom_site_label_1
_geom_bond_atom_site_label_2
_geom_bond_distance
_geom_bond_site_symmetry_2
_geom_bond_publ_flag
Cl1 Cu1 2.2258(11) . ?
Cl1 Cu2 2.2297(10) . ?
Au1 C1 2.093(4) . ?
Au1 P2 2.2792(10) . ?
Au1 Cu1 2.5771(5) . ?
Au1 Cu2 3.2148(5) . ?
Cu1 C1 2.027(4) . ?
Cu1 Fe1 2.5514(7) . ?
Cu1 Cu2 2.5627(7) . ?
Cu1 Au2 3.2089(5) . ?
Fe1 C10 2.037(4) . ?
Fe1 C3 2.038(4) . ?
Fe1 C6 2.045(4) . ?
Fe1 C4 2.053(4) . ?
Fe1 C9 2.054(4) . ?
Fe1 C8 2.061(4) . ?
Fe1 C2 2.065(4) . ?
Fe1 C7 2.072(4) . ?
Fe1 C5 2.076(4) . ?
Fe1 C1 2.122(4) . ?
P1 C6 1.798(4) . ?
P1 C17 1.813(4) . ?
P1 C11 1.818(4) . ?
P1 Au2 2.2818(9) . ?
C1 C5 1.442(6) . ?
C1 C2 1.452(5) . ?
C2 C3 1.423(6) . ?
C2 H2 0.9500 . ?
C3 C4 1.416(7) . ?
C3 H3 0.9500 . ?
C4 C5 1.421(6) . ?
C4 H4 0.9500 . ?
C5 H5 0.9500 . ?
C6 C7 1.434(6) . ?
C6 C10 1.438(5) . ?
C7 C8 1.429(5) . ?
C7 H7 0.9500 . ?
C8 C9 1.418(6) . ?
C8 H8 0.9500 . ?
C9 C10 1.427(5) . ?
C9 H9 0.9500 . ?
C10 H10 0.9500 . ?
C11 C12 1.383(6) . ?
C11 C16 1.401(6) . ?
C12 C13 1.398(6) . ?
C12 H12 0.9500 . ?
C13 C14 1.374(7) . ?
C13 H13 0.9500 . ?
C14 C15 1.388(7) . ?
C14 H14 0.9500 . ?
C15 C16 1.390(6) . ?
C15 H15 0.9500 . ?
C16 H16 0.9500 . ?
C17 C18 1.394(5) . ?
C17 C22 1.405(5) . ?
C18 C19 1.385(6) . ?
C18 H18 0.9500 . ?
C19 C20 1.387(7) . ?
C19 H19 0.9500 . ?
C20 C21 1.385(7) . ?
C20 H20 0.9500 . ?
C21 C22 1.381(6) . ?
C21 H21 0.9500 . ?
C22 H22 0.9500 . ?
Au2 C31 2.101(4) . ?
Au2 Cu2 2.5892(5) . ?
Cu2 C31 2.012(4) . ?
Cu2 Fe2 2.5529(7) . ?
Fe2 C36 2.042(4) . ?
Fe2 C34 2.045(4) . ?
Fe2 C37 2.047(4) . ?
Fe2 C33 2.049(4) . ?
Fe2 C38 2.051(4) . ?
Fe2 C32 2.054(4) . ?
Fe2 C40 2.065(4) . ?
Fe2 C39 2.067(4) . ?
Fe2 C35 2.073(4) . ?
Fe2 C31 2.117(4) . ?
P2 C36 1.788(4) . ?
P2 C47 1.811(4) . ?
P2 C41 1.814(4) . ?
C31 C32 1.446(5) . ?
C31 C35 1.455(5) . ?
C32 C33 1.408(6) . ?
C32 H32 0.9500 . ?
C33 C34 1.418(7) . ?
C33 H33 0.9500 . ?
C34 C35 1.409(6) . ?
C34 H34 0.9500 . ?
C35 H35 0.9500 . ?
C36 C37 1.440(5) . ?
C36 C40 1.446(6) . ?
C37 C38 1.418(6) . ?
C37 H37 0.9500 . ?
C38 C39 1.408(6) . ?
C38 H38 0.9500 . ?
C39 C40 1.426(6) . ?
C39 H39 0.9500 . ?
C40 H40 0.9500 . ?
C41 C46 1.387(6) . ?
C41 C42 1.403(5) . ?
C42 C43 1.385(6) . ?
C42 H42 0.9500 . ?
C43 C44 1.386(6) . ?
C43 H43 0.9500 . ?
C44 C45 1.396(6) . ?
C44 H44 0.9500 . ?
C45 C46 1.399(6) . ?
C45 H45 0.9500 . ?
C46 H46 0.9500 . ?
C47 C52 1.391(6) . ?
C47 C48 1.401(6) . ?
C48 C49 1.383(7) . ?
C48 H48 0.9500 . ?
C49 C50 1.364(9) . ?
C49 H49 0.9500 . ?
C50 C51 1.373(8) . ?
C50 H50 0.9500 . ?
C51 C52 1.401(6) . ?
C51 H51 0.9500 . ?
C52 H52 0.9500 . ?
B1 F1 1.348(6) . ?
B1 F2 1.366(7) . ?
B1 F4 1.377(7) . ?
B1 F3 1.377(7) . ?
Cl1S C1S 1.778(7) . ?
C1S C2R 1.35(3) . ?
C1S C2S 1.395(13) . ?
C1S H1S1 0.9960 . ?
C1S H1S2 0.9843 . ?
C1S H1S3 0.9900 . ?
C1S H1S4 0.9900 . ?
C2S H2SA 0.9900 . ?
C2S H2SB 0.9900 . ?
C2R Cl2S 1.73(2) . ?
C2R H2R1 0.9900 . ?
C2R H2R2 0.9900 . ?
